data_4503511
loop_
_publ_author_name
'Takao, Koichiro'
'Noda, Kyoko'
'Morita, Yasuji'
'Nishimura, Kenji'
'Ikeda, Yasuhisa'

_publ_section_title
;
 Molecular and Crystal Structures of Uranyl Nitrate Complexes
 withN-Alkylated 2-Pyrrolidone Derivatives: Design and Optimization of
 Promising Precipitant for Uranyl Ion
;
_journal_issue 7
_journal_name_full 'Crystal Growth &amp; Design'
_journal_page_first 2364
_journal_paper_doi 10.1021/cg7012254
_journal_volume 8
_journal_year 2008
_chemical_formula_moiety 'C18 H34 N4 O10 U '
_chemical_formula_sum 'C18 H34 N4 O10 U'
_chemical_formula_weight 704.52
_chemical_name_systematic
; 
 ? 
;
_space_group_IT_number 14
_symmetry_cell_setting monoclinic
_symmetry_Int_Tables_number 14
_symmetry_space_group_name_Hall '-P 2yn'
_symmetry_space_group_name_H-M 'P 1 21/n 1'
_atom_sites_solution_hydrogens geom
_atom_sites_solution_primary direct
_atom_sites_solution_secondary difmap
_audit_creation_method SHELXL-97
_cell_angle_alpha 90.00
_cell_angle_beta 100.04(3)
_cell_angle_gamma 90.00
_cell_formula_units_Z 2
_cell_length_a 10.306(3)
_cell_length_b 11.891(4)
_cell_length_c 10.905(3)
_cell_measurement_reflns_used 11802
_cell_measurement_temperature 173(2)
_cell_measurement_theta_max 27.5
_cell_measurement_theta_min 3.0
_cell_volume 1315.9(7)
_computing_cell_refinement PROCESS-AUTO
_computing_data_collection PROCESS-AUTO
_computing_data_reduction CrystalStructure
_computing_structure_refinement 'SHELXL-97 (Sheldrick, 1997)'
_computing_structure_solution SIR92
_diffrn_ambient_temperature 173(2)
_diffrn_detector_area_resol_mean 10.00
_diffrn_measured_fraction_theta_full 0.998
_diffrn_measured_fraction_theta_max 0.998
_diffrn_measurement_device_type 'Rigaku RAXIS-RAPID'
_diffrn_measurement_method \w
_diffrn_radiation_monochromator graphite
_diffrn_radiation_source 'fine-focus sealed tube'
_diffrn_radiation_type MoK\a
_diffrn_radiation_wavelength 0.71075
_diffrn_reflns_av_R_equivalents 0.0422
_diffrn_reflns_av_sigmaI/netI 0.0259
_diffrn_reflns_limit_h_max 13
_diffrn_reflns_limit_h_min -13
_diffrn_reflns_limit_k_max 15
_diffrn_reflns_limit_k_min -15
_diffrn_reflns_limit_l_max 14
_diffrn_reflns_limit_l_min -14
_diffrn_reflns_number 12428
_diffrn_reflns_theta_full 27.48
_diffrn_reflns_theta_max 27.48
_diffrn_reflns_theta_min 2.99
_exptl_absorpt_coefficient_mu 6.220
_exptl_absorpt_correction_T_max 0.3415
_exptl_absorpt_correction_T_min 0.1798
_exptl_absorpt_correction_type numerical
_exptl_absorpt_process_details
;
    Higashi, T. (1999). Program for Absorption Correction.
    Rigaku Corporation, Tokyo, Japan.
;
_exptl_crystal_colour yellow
_exptl_crystal_density_diffrn 1.778
_exptl_crystal_density_method 'not measured'
_exptl_crystal_description block
_exptl_crystal_F_000 684
_exptl_crystal_size_max 0.42
_exptl_crystal_size_mid 0.37
_exptl_crystal_size_min 0.22
_refine_diff_density_max 0.849
_refine_diff_density_min -0.573
_refine_diff_density_rms 0.088
_refine_ls_extinction_coef 0.0019(2)
_refine_ls_extinction_expression Fc^*^=kFc[1+0.001xFc^2^\l^3^/sin(2\q)]^-1/4^
_refine_ls_extinction_method SHELXL
_refine_ls_goodness_of_fit_ref 1.106
_refine_ls_hydrogen_treatment constr
_refine_ls_matrix_type full
_refine_ls_number_parameters 154
_refine_ls_number_reflns 3014
_refine_ls_number_restraints 0
_refine_ls_restrained_S_all 1.106
_refine_ls_R_factor_all 0.0343
_refine_ls_R_factor_gt 0.0221
_refine_ls_shift/su_max 0.000
_refine_ls_shift/su_mean 0.000
_refine_ls_structure_factor_coef Fsqd
_refine_ls_weighting_details 'calc w=1/[\s^2^(Fo^2^)+(0.0149P)^2^+1.2174P] where P=(Fo^2^+2Fc^2^)/3'
_refine_ls_weighting_scheme calc
_refine_ls_wR_factor_gt 0.0447
_refine_ls_wR_factor_ref 0.0478
_reflns_number_gt 2309
_reflns_number_total 3014
_reflns_threshold_expression >2sigma(I)
_cod_data_source_file cg7012254-file013.cif
_cod_data_source_block UO2(NO3)2(L5b)2_(R=(1-Et)Pro)
_cod_original_cell_volume 1316.0(8)
_cod_original_sg_symbol_H-M 'P 21/n'
_cod_database_code 4503511

loop_
_symmetry_equiv_pos_as_xyz
'x, y, z'
'-x+1/2, y+1/2, -z+1/2'
'-x, -y, -z'
'x-1/2, -y-1/2, z-1/2'

loop_
_atom_site_label
_atom_site_type_symbol
_atom_site_fract_x
_atom_site_fract_y
_atom_site_fract_z
_atom_site_U_iso_or_equiv
_atom_site_adp_type
_atom_site_occupancy
_atom_site_symmetry_multiplicity
_atom_site_calc_flag
_atom_site_refinement_flags
U1 U 0.0000 0.0000 1.0000 0.02387(6) Uani 1 2 d S
O1 O 0.0441(2) -0.00118(19) 1.1638(2) 0.0332(5) Uani 1 1 d .
O2 O 0.1769(2) -0.12451(18) 0.9870(2) 0.0291(5) Uani 1 1 d .
O3 O 0.2153(2) 0.09586(19) 0.9824(2) 0.0375(6) Uani 1 1 d .
O4 O 0.0574(2) 0.20559(19) 1.0087(2) 0.0408(6) Uani 1 1 d .
O5 O 0.2496(3) 0.2766(2) 1.0017(3) 0.0644(9) Uani 1 1 d .
N1 N 0.3535(2) -0.2400(2) 1.0301(2) 0.0253(5) Uani 1 1 d .
N2 N 0.1774(3) 0.1965(3) 0.9977(3) 0.0396(7) Uani 1 1 d .
C1 C 0.2800(3) -0.1562(2) 1.0575(3) 0.0260(6) Uani 1 1 d .
C2 C 0.3370(3) -0.1080(3) 1.1823(3) 0.0399(8) Uani 1 1 d .
H2A H 0.2848 -0.1307 1.2462 0.048 Uiso 1 1 calc R
H2B H 0.3404 -0.0248 1.1790 0.048 Uiso 1 1 calc R
C3 C 0.4753(4) -0.1581(4) 1.2098(4) 0.0477(10) Uani 1 1 d .
H3A H 0.5005 -0.1769 1.2992 0.057 Uiso 1 1 calc R
H3B H 0.5409 -0.1051 1.1864 0.057 Uiso 1 1 calc R
C4 C 0.4656(3) -0.2637(3) 1.1298(3) 0.0388(8) Uani 1 1 d .
H4A H 0.5474 -0.2758 1.0956 0.047 Uiso 1 1 calc R
H4B H 0.4485 -0.3309 1.1782 0.047 Uiso 1 1 calc R
C5 C 0.3204(3) -0.3103(3) 0.9181(3) 0.0303(7) Uani 1 1 d .
H5 H 0.2375 -0.2793 0.8682 0.036 Uiso 1 1 calc R
C6 C 0.4262(4) -0.3025(3) 0.8378(4) 0.0462(9) Uani 1 1 d .
H6A H 0.5084 -0.3362 0.8835 0.055 Uiso 1 1 calc R
H6B H 0.3984 -0.3473 0.7612 0.055 Uiso 1 1 calc R
C7 C 0.4549(5) -0.1834(4) 0.8012(4) 0.0666(13) Uani 1 1 d .
H7A H 0.3727 -0.1472 0.7617 0.100 Uiso 1 1 calc R
H7B H 0.5169 -0.1850 0.7425 0.100 Uiso 1 1 calc R
H7C H 0.4936 -0.1409 0.8757 0.100 Uiso 1 1 calc R
C8 C 0.2910(4) -0.4307(3) 0.9541(4) 0.0449(9) Uani 1 1 d .
H8A H 0.2624 -0.4748 0.8771 0.054 Uiso 1 1 calc R
H8B H 0.3733 -0.4650 0.9988 0.054 Uiso 1 1 calc R
C9 C 0.1860(4) -0.4396(3) 1.0351(4) 0.0536(11) Uani 1 1 d .
H9A H 0.2185 -0.4055 1.1165 0.080 Uiso 1 1 calc R
H9B H 0.1653 -0.5190 1.0463 0.080 Uiso 1 1 calc R
H9C H 0.1064 -0.4001 0.9950 0.080 Uiso 1 1 calc R

loop_
_atom_site_aniso_label
_atom_site_aniso_U_11
_atom_site_aniso_U_22
_atom_site_aniso_U_33
_atom_site_aniso_U_23
_atom_site_aniso_U_13
_atom_site_aniso_U_12
U1 0.02365(8) 0.02173(8) 0.02677(9) -0.00106(8) 0.00591(5) 0.00349(8)
O1 0.0329(10) 0.0320(11) 0.0347(12) -0.0005(11) 0.0061(9) 0.0047(11)
O2 0.0254(10) 0.0276(12) 0.0338(12) -0.0038(10) 0.0032(9) 0.0077(9)
O3 0.0295(11) 0.0306(13) 0.0537(16) -0.0010(12) 0.0108(11) 0.0021(10)
O4 0.0326(11) 0.0274(12) 0.0646(18) -0.0035(12) 0.0143(11) 0.0029(10)
O5 0.0446(16) 0.0372(15) 0.112(3) -0.0031(17) 0.0165(17) -0.0135(13)
N1 0.0231(12) 0.0254(12) 0.0269(13) 0.0015(11) 0.0029(10) 0.0040(10)
N2 0.0344(15) 0.0328(16) 0.0514(19) 0.0002(15) 0.0068(14) -0.0034(13)
C1 0.0252(14) 0.0239(15) 0.0298(16) 0.0006(13) 0.0075(12) -0.0009(12)
C2 0.0385(18) 0.046(2) 0.0333(18) -0.0101(17) 0.0022(14) 0.0044(16)
C3 0.039(2) 0.061(3) 0.038(2) -0.0091(19) -0.0069(16) 0.0040(18)
C4 0.0308(16) 0.047(2) 0.0363(19) 0.0040(17) -0.0015(14) 0.0123(15)
C5 0.0302(16) 0.0302(17) 0.0296(17) -0.0066(14) 0.0030(13) 0.0076(13)
C6 0.045(2) 0.053(2) 0.042(2) -0.0130(19) 0.0142(17) 0.0036(18)
C7 0.075(3) 0.079(3) 0.053(3) 0.000(3) 0.032(2) -0.017(3)
C8 0.046(2) 0.0247(17) 0.062(3) -0.0022(18) 0.0034(18) 0.0063(15)
C9 0.049(2) 0.042(2) 0.067(3) 0.017(2) 0.004(2) -0.0071(19)

loop_
_atom_type_symbol
_atom_type_description
_atom_type_scat_dispersion_real
_atom_type_scat_dispersion_imag
_atom_type_scat_source
C C 0.0033 0.0016 'International Tables Vol C Tables 4.2.6.8 and 6.1.1.4'
H H 0.0000 0.0000 'International Tables Vol C Tables 4.2.6.8 and 6.1.1.4'
N N 0.0061 0.0033 'International Tables Vol C Tables 4.2.6.8 and 6.1.1.4'
O O 0.0106 0.0060 'International Tables Vol C Tables 4.2.6.8 and 6.1.1.4'
U U -9.6767 9.6646 'International Tables Vol C Tables 4.2.6.8 and 6.1.1.4'

loop_
_geom_angle_atom_site_label_1
_geom_angle_atom_site_label_2
_geom_angle_atom_site_label_3
_geom_angle
_geom_angle_site_symmetry_1
_geom_angle_site_symmetry_3
O1 U1 O1 180.0 . 3_557
O1 U1 O2 89.46(9) . .
O1 U1 O2 90.54(9) 3_557 .
O1 U1 O2 90.54(9) . 3_557
O1 U1 O2 89.46(9) 3_557 3_557
O2 U1 O2 180.0 . 3_557
O1 U1 O4 92.75(9) . 3_557
O1 U1 O4 87.25(9) 3_557 3_557
O2 U1 O4 64.46(8) . 3_557
O2 U1 O4 115.54(8) 3_557 3_557
O1 U1 O4 87.25(9) . .
O1 U1 O4 92.75(9) 3_557 .
O2 U1 O4 115.54(8) . .
O2 U1 O4 64.46(8) 3_557 .
O4 U1 O4 180.0 3_557 .
O1 U1 O3 90.33(10) . .
O1 U1 O3 89.67(10) 3_557 .
O2 U1 O3 65.39(8) . .
O2 U1 O3 114.61(8) 3_557 .
O4 U1 O3 129.71(7) 3_557 .
O4 U1 O3 50.29(8) . .
O1 U1 O3 89.67(10) . 3_557
O1 U1 O3 90.33(10) 3_557 3_557
O2 U1 O3 114.61(8) . 3_557
O2 U1 O3 65.39(8) 3_557 3_557
O4 U1 O3 50.29(8) 3_557 3_557
O4 U1 O3 129.71(7) . 3_557
O3 U1 O3 180.0 . 3_557
O1 U1 N2 92.04(10) . 3_557
O1 U1 N2 87.96(10) 3_557 3_557
O2 U1 N2 89.43(8) . 3_557
O2 U1 N2 90.57(8) 3_557 3_557
O4 U1 N2 25.00(8) 3_557 3_557
O4 U1 N2 155.00(8) . 3_557
O3 U1 N2 154.69(8) . 3_557
O3 U1 N2 25.31(8) 3_557 3_557
O1 U1 N2 87.96(10) . .
O1 U1 N2 92.04(10) 3_557 .
O2 U1 N2 90.57(8) . .
O2 U1 N2 89.43(8) 3_557 .
O4 U1 N2 155.00(8) 3_557 .
O4 U1 N2 25.00(8) . .
O3 U1 N2 25.31(8) . .
O3 U1 N2 154.69(8) 3_557 .
N2 U1 N2 180.0 3_557 .
C1 O2 U1 136.7(2) . .
N2 O3 U1 96.87(18) . .
N2 O4 U1 98.10(19) . .
C1 N1 C5 124.0(3) . .
C1 N1 C4 112.7(3) . .
C5 N1 C4 123.0(3) . .
O5 N2 O4 122.4(3) . .
O5 N2 O3 122.9(3) . .
O4 N2 O3 114.7(3) . .
O5 N2 U1 177.5(3) . .
O4 N2 U1 56.91(16) . .
O3 N2 U1 57.82(15) . .
O2 C1 N1 123.1(3) . .
O2 C1 C2 126.7(3) . .
N1 C1 C2 110.2(3) . .
C1 C2 C3 103.5(3) . .
C1 C2 H2A 111.1 . .
C3 C2 H2A 111.1 . .
C1 C2 H2B 111.1 . .
C3 C2 H2B 111.1 . .
H2A C2 H2B 109.0 . .
C2 C3 C4 104.1(3) . .
C2 C3 H3A 110.9 . .
C4 C3 H3A 110.9 . .
C2 C3 H3B 110.9 . .
C4 C3 H3B 110.9 . .
H3A C3 H3B 109.0 . .
N1 C4 C3 103.3(3) . .
N1 C4 H4A 111.1 . .
C3 C4 H4A 111.1 . .
N1 C4 H4B 111.1 . .
C3 C4 H4B 111.1 . .
H4A C4 H4B 109.1 . .
N1 C5 C6 111.0(3) . .
N1 C5 C8 110.3(3) . .
C6 C5 C8 113.6(3) . .
N1 C5 H5 107.2 . .
C6 C5 H5 107.2 . .
C8 C5 H5 107.2 . .
C7 C6 C5 113.7(3) . .
C7 C6 H6A 108.8 . .
C5 C6 H6A 108.8 . .
C7 C6 H6B 108.8 . .
C5 C6 H6B 108.8 . .
H6A C6 H6B 107.7 . .
C6 C7 H7A 109.5 . .
C6 C7 H7B 109.5 . .
H7A C7 H7B 109.5 . .
C6 C7 H7C 109.5 . .
H7A C7 H7C 109.5 . .
H7B C7 H7C 109.5 . .
C9 C8 C5 114.1(3) . .
C9 C8 H8A 108.7 . .
C5 C8 H8A 108.7 . .
C9 C8 H8B 108.7 . .
C5 C8 H8B 108.7 . .
H8A C8 H8B 107.6 . .
C8 C9 H9A 109.5 . .
C8 C9 H9B 109.5 . .
H9A C9 H9B 109.5 . .
C8 C9 H9C 109.5 . .
H9A C9 H9C 109.5 . .
H9B C9 H9C 109.5 . .

loop_
_geom_bond_atom_site_label_1
_geom_bond_atom_site_label_2
_geom_bond_distance
_geom_bond_site_symmetry_2
U1 O1 1.765(2) .
U1 O1 1.765(2) 3_557
U1 O2 2.372(2) .
U1 O2 2.372(2) 3_557
U1 O4 2.513(2) 3_557
U1 O4 2.513(2) .
U1 O3 2.532(2) .
U1 O3 2.532(2) 3_557
U1 N2 2.970(3) 3_557
U1 N2 2.970(3) .
O2 C1 1.256(4) .
O3 N2 1.279(4) .
O4 N2 1.268(4) .
O5 N2 1.204(4) .
N1 C1 1.318(4) .
N1 C5 1.469(4) .
N1 C4 1.469(4) .
C1 C2 1.499(4) .
C2 C3 1.526(5) .
C2 H2A 0.9900 .
C2 H2B 0.9900 .
C3 C4 1.523(5) .
C3 H3A 0.9900 .
C3 H3B 0.9900 .
C4 H4A 0.9900 .
C4 H4B 0.9900 .
C5 C6 1.517(5) .
C5 C8 1.529(5) .
C5 H5 1.0000 .
C6 C7 1.514(6) .
C6 H6A 0.9900 .
C6 H6B 0.9900 .
C7 H7A 0.9800 .
C7 H7B 0.9800 .
C7 H7C 0.9800 .
C8 C9 1.516(6) .
C8 H8A 0.9900 .
C8 H8B 0.9900 .
C9 H9A 0.9800 .
C9 H9B 0.9800 .
C9 H9C 0.9800 .

loop_
_geom_torsion_atom_site_label_1
_geom_torsion_atom_site_label_2
_geom_torsion_atom_site_label_3
_geom_torsion_atom_site_label_4
_geom_torsion
_geom_torsion_site_symmetry_1
O1 U1 O2 C1 -16.9(3) .
O1 U1 O2 C1 163.1(3) 3_557
O2 U1 O2 C1 51.2(18) 3_557
O4 U1 O2 C1 -110.2(3) 3_557
O4 U1 O2 C1 69.8(3) .
O3 U1 O2 C1 73.7(3) .
O3 U1 O2 C1 -106.3(3) 3_557
N2 U1 O2 C1 -109.0(3) 3_557
N2 U1 O2 C1 71.0(3) .
O1 U1 O3 N2 -84.5(2) .
O1 U1 O3 N2 95.5(2) 3_557
O2 U1 O3 N2 -173.8(2) .
O2 U1 O3 N2 6.2(2) 3_557
O4 U1 O3 N2 -178.37(19) 3_557
O4 U1 O3 N2 1.63(19) .
O3 U1 O3 N2 -142(6) 3_557
N2 U1 O3 N2 179.998(1) 3_557
O1 U1 O4 N2 91.1(2) .
O1 U1 O4 N2 -88.9(2) 3_557
O2 U1 O4 N2 3.0(2) .
O2 U1 O4 N2 -177.0(2) 3_557
O4 U1 O4 N2 -128(19) 3_557
O3 U1 O4 N2 -1.65(19) .
O3 U1 O4 N2 178.35(19) 3_557
N2 U1 O4 N2 180.002(1) 3_557
U1 O4 N2 O5 -177.1(3) .
U1 O4 N2 O3 2.8(3) .
U1 O3 N2 O5 177.1(3) .
U1 O3 N2 O4 -2.7(3) .
O1 U1 N2 O5 -13(5) .
O1 U1 N2 O5 167(5) 3_557
O2 U1 N2 O5 -103(5) .
O2 U1 N2 O5 77(5) 3_557
O4 U1 N2 O5 -105(5) 3_557
O4 U1 N2 O5 75(5) .
O3 U1 N2 O5 -108(6) .
O3 U1 N2 O5 72(6) 3_557
N2 U1 N2 O5 -175(11) 3_557
O1 U1 N2 O4 -87.9(2) .
O1 U1 N2 O4 92.1(2) 3_557
O2 U1 N2 O4 -177.3(2) .
O2 U1 N2 O4 2.7(2) 3_557
O4 U1 N2 O4 179.999(1) 3_557
O3 U1 N2 O4 177.0(3) .
O3 U1 N2 O4 -3.0(3) 3_557
N2 U1 N2 O4 111(10) 3_557
O1 U1 N2 O3 95.1(2) .
O1 U1 N2 O3 -84.9(2) 3_557
O2 U1 N2 O3 5.7(2) .
O2 U1 N2 O3 -174.3(2) 3_557
O4 U1 N2 O3 3.0(3) 3_557
O4 U1 N2 O3 -177.0(3) .
O3 U1 N2 O3 180.0 3_557
N2 U1 N2 O3 -67(10) 3_557
U1 O2 C1 N1 170.5(2) .
U1 O2 C1 C2 -8.8(5) .
C5 N1 C1 O2 -3.6(5) .
C4 N1 C1 O2 -177.6(3) .
C5 N1 C1 C2 175.8(3) .
C4 N1 C1 C2 1.8(4) .
O2 C1 C2 C3 -166.9(3) .
N1 C1 C2 C3 13.8(4) .
C1 C2 C3 C4 -22.9(4) .
C1 N1 C4 C3 -16.6(4) .
C5 N1 C4 C3 169.3(3) .
C2 C3 C4 N1 23.8(4) .
C1 N1 C5 C6 119.8(3) .
C4 N1 C5 C6 -66.9(4) .
C1 N1 C5 C8 -113.4(3) .
C4 N1 C5 C8 60.0(4) .
N1 C5 C6 C7 -55.4(4) .
C8 C5 C6 C7 179.6(4) .
N1 C5 C8 C9 54.2(4) .
C6 C5 C8 C9 179.6(3) .
